data_7131132
loop_
_publ_author_name
'Manakin, Yu V.'
'Mironov, V. S.'
'Bazhenova, T. A.'
'Yakushev, I. A.'
'Gilmutdinov, I. F.'
'Simonov, S. V.'
'Yagubskii, E. B.'

_publ_section_title
;
 (Et<sub>4</sub>N)[W<sup>III</sup>(DAPBH)(CN)<sub>2</sub>], the first
 pentagonal-bipyramidal W(III) complex with unquenched orbital angular
 momentum: a novel Ising-type magnetic building block for single-molecule
 magnets.
;
_journal_issue 5
_journal_name_full 'Chemical communications (Cambridge, England)'
_journal_page_first 643
_journal_page_last 646
_journal_paper_doi 10.1039/d2cc05998c
_journal_volume 59
_journal_year 2023
_chemical_formula_moiety 'C37 H47 Mn N11 O6 W, Cl O4, C3 H7 N O'
_chemical_formula_sum 'C40 H54 Cl Mn N12 O11 W'
_chemical_formula_weight 1153.19
_space_group_crystal_system monoclinic
_space_group_IT_number 14
_space_group_name_Hall '-P 2ybc'
_space_group_name_H-M_alt 'P 1 21/c 1'
_atom_sites_solution_hydrogens geom
_atom_sites_solution_primary direct
_audit_creation_method SHELXL-2014/7
_audit_update_record
;
2022-11-04 deposited with the CCDC.	2022-12-13 downloaded from the CCDC.
;
_cell_angle_alpha 90
_cell_angle_beta 93.389(2)
_cell_angle_gamma 90
_cell_formula_units_Z 4
_cell_length_a 17.5299(12)
_cell_length_b 14.7868(10)
_cell_length_c 18.6121(12)
_cell_measurement_reflns_used 9937
_cell_measurement_temperature 150(2)
_cell_measurement_theta_max 27.70
_cell_measurement_theta_min 2.19
_cell_volume 4816.0(6)
_computing_cell_refinement 'Bruker SAINT'
_computing_data_collection 'Bruker APEX3'
_computing_data_reduction 'Bruker SAINT'
_computing_publication_material 'Bruker SHELXTL'
_computing_structure_refinement 'SHELXL-2014/7 (Sheldrick, 2014)'
_computing_structure_solution 'SHELXT-2014/5 (Sheldrick, 2014)'
_diffrn_ambient_temperature 150(2)
_diffrn_measured_fraction_theta_full 0.998
_diffrn_measured_fraction_theta_max 0.998
_diffrn_measurement_device_type 'Bruker D8 Venture'
_diffrn_measurement_method '\w scans'
_diffrn_radiation_type MoK\a
_diffrn_radiation_wavelength 0.71073
_diffrn_reflns_av_R_equivalents 0.0917
_diffrn_reflns_av_unetI/netI 0.0795
_diffrn_reflns_Laue_measured_fraction_full 0.998
_diffrn_reflns_Laue_measured_fraction_max 0.998
_diffrn_reflns_number 8487
_diffrn_reflns_point_group_measured_fraction_full 0.998
_diffrn_reflns_point_group_measured_fraction_max 0.998
_diffrn_reflns_theta_full 25.027
_diffrn_reflns_theta_max 25.027
_diffrn_reflns_theta_min 1.803
_diffrn_source microsource
_exptl_absorpt_coefficient_mu 2.773
_exptl_absorpt_correction_T_max 0.042450
_exptl_absorpt_correction_T_min 0.020572
_exptl_absorpt_correction_type multi-scan
_exptl_absorpt_process_details 'TWINABS (Bruker, 2012)'
_exptl_crystal_colour black
_exptl_crystal_density_diffrn 1.590
_exptl_crystal_density_meas ?
_exptl_crystal_description plate
_exptl_crystal_F_000 2328
_exptl_crystal_size_max 0.180
_exptl_crystal_size_mid 0.110
_exptl_crystal_size_min 0.030
_refine_diff_density_max 2.547
_refine_diff_density_min -1.151
_refine_diff_density_rms 0.139
_refine_ls_extinction_method none
_refine_ls_goodness_of_fit_ref 1.050
_refine_ls_hydrogen_treatment constr
_refine_ls_matrix_type full
_refine_ls_number_parameters 607
_refine_ls_number_reflns 8487
_refine_ls_number_restraints 0
_refine_ls_restrained_S_all 1.050
_refine_ls_R_factor_all 0.0579
_refine_ls_R_factor_gt 0.0479
_refine_ls_shift/su_max 0.001
_refine_ls_shift/su_mean 0.000
_refine_ls_structure_factor_coef Fsqd
_refine_ls_weighting_details 'w=1/[\s^2^(Fo^2^)+(0.0457P)^2^+15.3177P] where P=(Fo^2^+2Fc^2^)/3'
_refine_ls_weighting_scheme calc
_refine_ls_wR_factor_gt 0.1299
_refine_ls_wR_factor_ref 0.1342
_reflns_Friedel_coverage 0.000
_reflns_number_gt 7009
_reflns_number_total 8487
_reflns_threshold_expression 'I > 2\s(I)'
_cod_data_source_file d2cc05998c2.cif
_cod_data_source_block 21man_wmn
_cod_depositor_comments
;
The following automatic conversions were performed:

data item '_exptl_crystal_density_meas' value 'not measured' was
changed to '?' -- the value is perceived as not measured.

Automatic conversion script
Id: cif_fix_values 7556 2019-12-06 15:28:31Z antanas 

 Adding full bibliography for 7131131--7131133.cif.
;
_cod_original_sg_symbol_H-M 'P 21/c'
_cod_database_code 7131132
_shelx_shelxl_version_number 2014/7
_shelx_space_group_comment
;
The symmetry employed for this shelxl refinement is uniquely defined
by the following loop, which should always be used as a source of
symmetry information in preference to the above space-group names.
They are only intended as comments.
;
_shelx_estimated_absorpt_t_min 0.635
_shelx_estimated_absorpt_t_max 0.921
_exptl_absorpt_special_details
;
 TWINABS-2012/1 (Bruker,2012) was used for absorption correction.
 
For component 1:
 wR2(int) was 0.1714 before and 0.0770 after correction.
 
For component 2:
 wR2(int) was 0.1145 before and 0.0933 after correction.
 The Ratio of minimum to maximum transmission is 0.48.

Final HKLF 4 output contains 54755 reflections, Rint = 0.0917
 (25458 with I > 3sig(I), Rint = 0.0788)
;

loop_
_space_group_symop_operation_xyz
'x, y, z'
'-x, y+1/2, -z+1/2'
'-x, -y, -z'
'x, -y-1/2, z-1/2'

loop_
_atom_site_label
_atom_site_type_symbol
_atom_site_fract_x
_atom_site_fract_y
_atom_site_fract_z
_atom_site_U_iso_or_equiv
_atom_site_adp_type
_atom_site_occupancy
_atom_site_site_symmetry_order
_atom_site_calc_flag
_atom_site_refinement_flags_posn
_atom_site_refinement_flags_adp
_atom_site_refinement_flags_occupancy
_atom_site_disorder_assembly
_atom_site_disorder_group
W1 W 0.38409(2) 0.23431(2) 0.49615(2) 0.03197(11) Uani 1 1 d . . . . .
Mn1 Mn 0.31890(6) 0.42181(7) 0.73239(5) 0.0354(2) Uani 1 1 d . . . . .
O1 O 0.3547(3) 0.3580(3) 0.4508(2) 0.0368(10) Uani 1 1 d . . . . .
O2 O 0.2655(3) 0.2361(3) 0.4877(3) 0.0395(11) Uani 1 1 d . . . . .
O51 O 0.2657(3) 0.4994(3) 0.6424(3) 0.0495(12) Uani 1 1 d . . . . .
O61 O 0.4100(3) 0.5202(3) 0.7375(3) 0.0462(12) Uani 1 1 d . . . . .
O71 O 0.2499(3) 0.5035(3) 0.8006(3) 0.0446(12) Uani 1 1 d . . . . .
O81 O 0.2185(3) 0.3307(4) 0.7225(3) 0.0497(13) Uani 1 1 d . . . . .
N1 N 0.4811(3) 0.3873(4) 0.4418(3) 0.0369(12) Uani 1 1 d . . . . .
N2 N 0.4842(3) 0.3004(4) 0.4744(3) 0.0352(12) Uani 1 1 d . . . . .
N3 N 0.4759(3) 0.1561(4) 0.5318(3) 0.0363(12) Uani 1 1 d . . . . .
N4 N 0.3441(3) 0.1165(4) 0.5429(3) 0.0382(13) Uani 1 1 d . . . . .
N5 N 0.2658(3) 0.0983(4) 0.5449(3) 0.0415(14) Uani 1 1 d . . . . .
N6 N 0.3705(3) 0.3345(4) 0.6529(3) 0.0413(13) Uani 1 1 d . . . . .
N31 N 0.3606(3) 0.1514(4) 0.3315(3) 0.0374(13) Uani 1 1 d . . . . .
N51 N 0.1873(4) 0.5050(5) 0.5417(4) 0.0561(17) Uani 1 1 d . . . . .
N61 N 0.4644(4) 0.6582(4) 0.7239(3) 0.0501(16) Uani 1 1 d . . . . .
N71 N 0.1903(3) 0.6129(4) 0.8581(3) 0.0442(14) Uani 1 1 d . . . . .
N81 N 0.1672(5) 0.1919(5) 0.7340(5) 0.076(2) Uani 1 1 d . . . . .
C1 C 0.4095(4) 0.4096(4) 0.4330(4) 0.0362(15) Uani 1 1 d . . . . .
C2 C 0.3885(4) 0.4968(5) 0.3995(4) 0.0406(16) Uani 1 1 d . . . . .
C3 C 0.3131(5) 0.5154(5) 0.3790(4) 0.0500(18) Uani 1 1 d . . . . .
H3 H 0.2748 0.4720 0.3876 0.060 Uiso 1 1 calc R U . . .
C4 C 0.2926(5) 0.5964(6) 0.3462(5) 0.063(2) Uani 1 1 d . . . . .
H4 H 0.2407 0.6076 0.3314 0.075 Uiso 1 1 calc R U . . .
C5 C 0.3473(5) 0.6610(5) 0.3348(5) 0.057(2) Uani 1 1 d . . . . .
H5 H 0.3333 0.7171 0.3129 0.069 Uiso 1 1 calc R U . . .
C6 C 0.4220(5) 0.6435(5) 0.3554(4) 0.0507(19) Uani 1 1 d . . . . .
H6 H 0.4596 0.6883 0.3482 0.061 Uiso 1 1 calc R U . . .
C7 C 0.4442(4) 0.5614(5) 0.3868(4) 0.0440(17) Uani 1 1 d . . . . .
H7 H 0.4965 0.5495 0.3995 0.053 Uiso 1 1 calc R U . . .
C8 C 0.5538(4) 0.2684(5) 0.4882(4) 0.0398(16) Uani 1 1 d . . . . .
C9 C 0.6254(4) 0.3135(5) 0.4707(4) 0.0474(18) Uani 1 1 d . . . . .
H9A H 0.6503 0.3391 0.5146 0.071 Uiso 1 1 calc R U . . .
H9B H 0.6139 0.3620 0.4358 0.071 Uiso 1 1 calc R U . . .
H9C H 0.6596 0.2694 0.4500 0.071 Uiso 1 1 calc R U . . .
C10 C 0.5497(4) 0.1845(5) 0.5235(4) 0.0363(15) Uani 1 1 d . . . . .
C11 C 0.6129(4) 0.1318(5) 0.5489(4) 0.0439(17) Uani 1 1 d . . . . .
H11 H 0.6633 0.1522 0.5416 0.053 Uiso 1 1 calc R U . . .
C12 C 0.6027(4) 0.0526(5) 0.5835(4) 0.0437(17) Uani 1 1 d . . . . .
H12 H 0.6452 0.0175 0.6012 0.052 Uiso 1 1 calc R U . . .
C13 C 0.5286(4) 0.0240(4) 0.5925(4) 0.0386(15) Uani 1 1 d . . . . .
H13 H 0.5202 -0.0313 0.6167 0.046 Uiso 1 1 calc R U . . .
C14 C 0.4671(4) 0.0746(4) 0.5669(3) 0.0371(15) Uani 1 1 d . . . . .
C15 C 0.3891(4) 0.0533(4) 0.5733(4) 0.0375(15) Uani 1 1 d . . . . .
C16 C 0.3601(4) -0.0273(5) 0.6113(4) 0.0480(18) Uani 1 1 d . . . . .
H16A H 0.3153 -0.0517 0.5839 0.072 Uiso 1 1 calc R U . . .
H16B H 0.3459 -0.0097 0.6594 0.072 Uiso 1 1 calc R U . . .
H16C H 0.4002 -0.0736 0.6154 0.072 Uiso 1 1 calc R U . . .
C17 C 0.2305(4) 0.1660(5) 0.5133(4) 0.0404(16) Uani 1 1 d . . . . .
C18 C 0.1465(4) 0.1642(6) 0.5048(4) 0.0481(18) Uani 1 1 d . . . . .
C19 C 0.1046(5) 0.1034(7) 0.5418(5) 0.069(3) Uani 1 1 d . . . . .
H19 H 0.1296 0.0614 0.5739 0.083 Uiso 1 1 calc R U . . .
C20 C 0.0255(5) 0.1034(8) 0.5323(6) 0.081(3) Uani 1 1 d . . . . .
H20 H -0.0032 0.0614 0.5583 0.097 Uiso 1 1 calc R U . . .
C21 C -0.0118(5) 0.1623(8) 0.4865(6) 0.078(3) Uani 1 1 d . . . . .
H21 H -0.0660 0.1633 0.4825 0.094 Uiso 1 1 calc R U . . .
C22 C 0.0292(5) 0.2204(7) 0.4460(6) 0.069(3) Uani 1 1 d . . . . .
H22 H 0.0037 0.2592 0.4117 0.082 Uiso 1 1 calc R U . . .
C23 C 0.1086(5) 0.2220(6) 0.4556(5) 0.059(2) Uani 1 1 d . . . . .
H23 H 0.1372 0.2629 0.4284 0.071 Uiso 1 1 calc R U . . .
C31 C 0.3764(4) 0.3003(5) 0.5985(4) 0.0372(15) Uani 1 1 d . . . . .
C41 C 0.3713(4) 0.1795(4) 0.3885(4) 0.0342(14) Uani 1 1 d . . . . .
C51 C 0.2333(5) 0.4624(6) 0.5884(5) 0.064(2) Uani 1 1 d . . . . .
H51 H 0.2426 0.4000 0.5807 0.077 Uiso 1 1 calc R U . . .
C52 C 0.1485(7) 0.4524(8) 0.4845(6) 0.090(3) Uani 1 1 d . . . . .
H52A H 0.1713 0.3920 0.4830 0.134 Uiso 1 1 calc R U . . .
H52B H 0.1537 0.4828 0.4382 0.134 Uiso 1 1 calc R U . . .
H52C H 0.0942 0.4470 0.4937 0.134 Uiso 1 1 calc R U . . .
C53 C 0.1728(6) 0.5994(6) 0.5445(5) 0.069(2) Uani 1 1 d . . . . .
H53A H 0.1970 0.6244 0.5890 0.103 Uiso 1 1 calc R U . . .
H53B H 0.1175 0.6098 0.5436 0.103 Uiso 1 1 calc R U . . .
H53C H 0.1938 0.6290 0.5030 0.103 Uiso 1 1 calc R U . . .
C61 C 0.4068(5) 0.6000(5) 0.7199(4) 0.0471(18) Uani 1 1 d . . . . .
H61 H 0.3586 0.6222 0.7018 0.057 Uiso 1 1 calc R U . . .
C62 C 0.4565(5) 0.7501(5) 0.6972(5) 0.057(2) Uani 1 1 d . . . . .
H62A H 0.4817 0.7555 0.6518 0.085 Uiso 1 1 calc R U . . .
H62B H 0.4804 0.7919 0.7327 0.085 Uiso 1 1 calc R U . . .
H62C H 0.4022 0.7649 0.6892 0.085 Uiso 1 1 calc R U . . .
C63 C 0.5400(5) 0.6283(6) 0.7486(5) 0.060(2) Uani 1 1 d . . . . .
H63A H 0.5411 0.5621 0.7510 0.090 Uiso 1 1 calc R U . . .
H63B H 0.5530 0.6534 0.7965 0.090 Uiso 1 1 calc R U . . .
H63C H 0.5773 0.6492 0.7150 0.090 Uiso 1 1 calc R U . . .
C71 C 0.2225(4) 0.5785(5) 0.8015(4) 0.0449(17) Uani 1 1 d . . . . .
H71 H 0.2242 0.6146 0.7595 0.054 Uiso 1 1 calc R U . . .
C72 C 0.1847(4) 0.5591(6) 0.9232(4) 0.0510(19) Uani 1 1 d . . . . .
H72A H 0.1312 0.5422 0.9283 0.077 Uiso 1 1 calc R U . . .
H72B H 0.2032 0.5946 0.9651 0.077 Uiso 1 1 calc R U . . .
H72C H 0.2157 0.5044 0.9198 0.077 Uiso 1 1 calc R U . . .
C73 C 0.1579(6) 0.7033(6) 0.8571(6) 0.076(3) Uani 1 1 d . . . . .
H73A H 0.1665 0.7323 0.8109 0.114 Uiso 1 1 calc R U . . .
H73B H 0.1825 0.7391 0.8963 0.114 Uiso 1 1 calc R U . . .
H73C H 0.1029 0.6995 0.8634 0.114 Uiso 1 1 calc R U . . .
C81 C 0.2228(6) 0.2486(6) 0.7320(6) 0.061(2) Uani 1 1 d . . . . .
H81 H 0.2729 0.2242 0.7386 0.074 Uiso 1 1 calc R U . . .
C82 C 0.1789(9) 0.0941(7) 0.7430(9) 0.127(6) Uani 1 1 d . . . . .
H82A H 0.1580 0.0625 0.7000 0.191 Uiso 1 1 calc R U . . .
H82B H 0.1528 0.0732 0.7851 0.191 Uiso 1 1 calc R U . . .
H82C H 0.2337 0.0813 0.7500 0.191 Uiso 1 1 calc R U . . .
C83 C 0.0865(7) 0.2277(8) 0.7207(10) 0.121(6) Uani 1 1 d . . . . .
H83A H 0.0780 0.2773 0.7542 0.181 Uiso 1 1 calc R U . . .
H83B H 0.0499 0.1791 0.7281 0.181 Uiso 1 1 calc R U . . .
H83C H 0.0796 0.2499 0.6711 0.181 Uiso 1 1 calc R U . . .
Cl1 Cl 0.19205(11) -0.19283(13) 0.65002(11) 0.0511(4) Uani 1 1 d . . . . .
O3 O 0.2009(4) -0.1907(5) 0.5751(3) 0.0711(17) Uani 1 1 d . . . . .
O4 O 0.1856(4) -0.1039(4) 0.6760(5) 0.091(2) Uani 1 1 d . . . . .
O5 O 0.2575(4) -0.2364(4) 0.6841(4) 0.0710(18) Uani 1 1 d . . . . .
O6 O 0.1257(4) -0.2431(4) 0.6651(4) 0.0680(17) Uani 1 1 d . . . . .
O1S O 0.0781(5) 0.5946(6) 0.3598(5) 0.113(3) Uani 1 1 d . . . . .
N1S N -0.0089(4) 0.5452(6) 0.2759(4) 0.069(2) Uani 1 1 d . . . . .
C1S C 0.0514(6) 0.5918(7) 0.2999(6) 0.070(3) Uani 1 1 d . . . . .
H1S H 0.0761 0.6270 0.2654 0.084 Uiso 1 1 calc R U . . .
C2S C -0.0507(8) 0.4917(9) 0.3223(8) 0.113(5) Uani 1 1 d . . . . .
H2SA H -0.0288 0.4979 0.3717 0.170 Uiso 1 1 calc R U . . .
H2SB H -0.0483 0.4282 0.3075 0.170 Uiso 1 1 calc R U . . .
H2SC H -0.1041 0.5117 0.3199 0.170 Uiso 1 1 calc R U . . .
C3S C -0.0345(8) 0.5493(10) 0.2017(7) 0.110(4) Uani 1 1 d . . . . .
H3SA H -0.0164 0.6055 0.1806 0.165 Uiso 1 1 calc R U . . .
H3SB H -0.0904 0.5476 0.1974 0.165 Uiso 1 1 calc R U . . .
H3SC H -0.0141 0.4975 0.1762 0.165 Uiso 1 1 calc R U . . .

loop_
_atom_site_aniso_label
_atom_site_aniso_U_11
_atom_site_aniso_U_22
_atom_site_aniso_U_33
_atom_site_aniso_U_23
_atom_site_aniso_U_13
_atom_site_aniso_U_12
W1 0.02709(17) 0.03794(17) 0.03089(15) -0.00266(11) 0.00189(10) 0.00167(10)
Mn1 0.0345(6) 0.0413(5) 0.0305(5) -0.0009(4) 0.0034(4) 0.0022(4)
O1 0.033(3) 0.036(2) 0.041(3) 0.0036(19) 0.000(2) 0.0012(19)
O2 0.023(2) 0.053(3) 0.043(3) -0.001(2) 0.001(2) 0.001(2)
O51 0.053(3) 0.051(3) 0.044(3) 0.002(2) -0.003(2) 0.003(2)
O61 0.055(3) 0.048(3) 0.036(3) -0.001(2) 0.004(2) -0.006(2)
O71 0.045(3) 0.046(3) 0.043(3) -0.006(2) 0.007(2) 0.009(2)
O81 0.041(3) 0.052(3) 0.056(3) -0.004(2) 0.000(2) -0.004(2)
N1 0.034(3) 0.035(3) 0.042(3) 0.000(2) 0.001(2) -0.001(2)
N2 0.028(3) 0.047(3) 0.031(3) -0.010(2) 0.000(2) 0.004(2)
N3 0.033(3) 0.045(3) 0.031(3) -0.011(2) 0.002(2) 0.007(2)
N4 0.035(3) 0.047(3) 0.033(3) -0.004(2) 0.005(2) 0.000(3)
N5 0.030(3) 0.053(3) 0.042(3) 0.003(3) 0.005(3) -0.006(3)
N6 0.042(4) 0.044(3) 0.038(3) -0.004(3) 0.005(3) 0.004(3)
N31 0.035(3) 0.041(3) 0.037(3) 0.005(2) 0.004(3) -0.004(2)
N51 0.052(4) 0.063(4) 0.052(4) 0.009(3) -0.009(3) 0.001(3)
N61 0.045(4) 0.062(4) 0.044(4) -0.002(3) 0.010(3) -0.010(3)
N71 0.039(3) 0.047(3) 0.048(4) -0.001(3) 0.009(3) 0.008(3)
N81 0.085(6) 0.057(5) 0.088(6) -0.005(4) 0.004(5) -0.012(4)
C1 0.036(4) 0.039(3) 0.033(3) -0.007(3) 0.001(3) -0.002(3)
C2 0.040(4) 0.048(4) 0.033(4) -0.001(3) -0.001(3) -0.005(3)
C3 0.043(5) 0.056(4) 0.050(5) 0.004(4) -0.002(4) -0.009(3)
C4 0.046(5) 0.061(5) 0.078(6) 0.018(4) -0.018(4) -0.001(4)
C5 0.060(6) 0.048(4) 0.063(5) 0.018(4) -0.009(4) -0.003(4)
C6 0.055(5) 0.051(4) 0.047(4) 0.010(3) 0.006(4) -0.006(4)
C7 0.039(4) 0.051(4) 0.042(4) 0.002(3) -0.001(3) 0.002(3)
C8 0.032(4) 0.051(4) 0.036(4) -0.009(3) 0.000(3) -0.003(3)
C9 0.029(4) 0.061(5) 0.052(4) -0.001(4) 0.001(3) 0.001(3)
C10 0.024(3) 0.046(4) 0.039(4) -0.001(3) 0.000(3) 0.002(3)
C11 0.032(4) 0.047(4) 0.052(4) -0.005(3) -0.004(3) 0.003(3)
C12 0.039(4) 0.051(4) 0.041(4) -0.005(3) -0.005(3) 0.011(3)
C13 0.042(4) 0.038(3) 0.036(4) 0.000(3) 0.000(3) 0.008(3)
C14 0.042(4) 0.040(4) 0.029(3) -0.007(3) 0.000(3) 0.005(3)
C15 0.044(4) 0.037(3) 0.032(3) -0.001(3) 0.003(3) 0.003(3)
C16 0.042(4) 0.049(4) 0.053(5) 0.005(3) 0.005(4) -0.003(3)
C17 0.034(4) 0.052(4) 0.036(4) -0.007(3) 0.004(3) -0.002(3)
C18 0.033(4) 0.067(5) 0.044(4) -0.008(4) 0.003(3) -0.002(4)
C19 0.040(5) 0.104(7) 0.064(6) 0.015(5) 0.005(4) -0.009(5)
C20 0.042(5) 0.128(9) 0.074(7) 0.019(6) 0.016(5) -0.015(5)
C21 0.028(5) 0.120(9) 0.087(8) -0.005(6) 0.009(5) -0.002(5)
C22 0.039(5) 0.089(7) 0.076(7) 0.001(5) -0.007(4) 0.007(4)
C23 0.041(5) 0.067(5) 0.070(6) 0.010(4) 0.002(4) -0.001(4)
C31 0.027(4) 0.045(4) 0.039(4) 0.003(3) -0.004(3) -0.003(3)
C41 0.030(4) 0.037(3) 0.037(4) 0.002(3) 0.004(3) -0.001(3)
C51 0.069(6) 0.055(5) 0.068(6) 0.006(4) 0.003(5) 0.006(4)
C52 0.094(9) 0.097(8) 0.074(7) -0.009(6) -0.020(6) 0.004(7)
C53 0.074(7) 0.070(6) 0.062(6) 0.005(4) 0.005(5) 0.001(5)
C61 0.043(4) 0.058(5) 0.041(4) -0.002(3) 0.012(3) -0.007(3)
C62 0.058(6) 0.059(5) 0.056(5) 0.002(4) 0.017(4) -0.008(4)
C63 0.053(5) 0.079(6) 0.048(5) 0.000(4) 0.005(4) -0.016(4)
C71 0.041(4) 0.054(4) 0.039(4) -0.003(3) 0.002(3) -0.002(3)
C72 0.040(4) 0.067(5) 0.046(4) -0.007(4) 0.007(3) 0.008(4)
C73 0.086(7) 0.050(5) 0.093(8) -0.010(5) 0.021(6) 0.022(5)
C81 0.048(5) 0.054(5) 0.082(7) 0.005(4) -0.002(5) -0.001(4)
C82 0.166(15) 0.061(7) 0.147(13) 0.021(7) -0.060(11) -0.019(8)
C83 0.062(8) 0.096(9) 0.204(18) -0.043(10) 0.003(10) -0.013(6)
Cl1 0.0423(11) 0.0563(11) 0.0545(11) -0.0002(9) 0.0023(8) 0.0005(8)
O3 0.067(4) 0.091(5) 0.054(4) 0.019(3) -0.002(3) -0.004(3)
O4 0.091(6) 0.058(4) 0.127(7) -0.019(4) 0.032(5) 0.000(3)
O5 0.051(4) 0.094(5) 0.066(4) 0.009(3) -0.009(3) 0.007(3)
O6 0.046(4) 0.087(4) 0.071(4) 0.003(3) 0.012(3) -0.015(3)
O1S 0.102(7) 0.124(7) 0.107(7) 0.026(5) -0.039(5) -0.029(5)
N1S 0.050(5) 0.093(6) 0.063(5) 0.006(4) 0.007(4) -0.010(4)
C1S 0.054(6) 0.089(7) 0.067(6) 0.012(5) -0.003(5) -0.013(5)
C2S 0.104(10) 0.127(11) 0.111(11) 0.024(9) 0.026(8) -0.031(8)
C3S 0.103(10) 0.146(12) 0.081(9) -0.025(8) -0.005(7) -0.024(9)

loop_
_atom_type_symbol
_atom_type_description
_atom_type_scat_dispersion_real
_atom_type_scat_dispersion_imag
_atom_type_scat_source
C C 0.0033 0.0016 'International Tables Vol C Tables 4.2.6.8 and 6.1.1.4'
H H 0.0000 0.0000 'International Tables Vol C Tables 4.2.6.8 and 6.1.1.4'
Cl Cl 0.1484 0.1585 'International Tables Vol C Tables 4.2.6.8 and 6.1.1.4'
Mn Mn 0.3368 0.7283 'International Tables Vol C Tables 4.2.6.8 and 6.1.1.4'
N N 0.0061 0.0033 'International Tables Vol C Tables 4.2.6.8 and 6.1.1.4'
O O 0.0106 0.0060 'International Tables Vol C Tables 4.2.6.8 and 6.1.1.4'
W W -0.8490 6.8722 'International Tables Vol C Tables 4.2.6.8 and 6.1.1.4'

loop_
_geom_angle_atom_site_label_1
_geom_angle_atom_site_label_2
_geom_angle_atom_site_label_3
_geom_angle
_geom_angle_site_symmetry_1
_geom_angle_site_symmetry_3
_geom_angle_publ_flag
N3 W1 O1 143.1(2) . . ?
N3 W1 N2 70.9(2) . . ?
O1 W1 N2 72.3(2) . . ?
N3 W1 O2 142.4(2) . . ?
O1 W1 O2 74.53(18) . . ?
N2 W1 O2 146.7(2) . . ?
N3 W1 N4 70.9(2) . . ?
O1 W1 N4 145.8(2) . . ?
N2 W1 N4 141.7(2) . . ?
O2 W1 N4 71.5(2) . . ?
N3 W1 C31 93.3(2) . . ?
O1 W1 C31 86.2(2) . . ?
N2 W1 C31 93.3(2) . . ?
O2 W1 C31 86.9(2) . . ?
N4 W1 C31 88.2(2) . . ?
N3 W1 C41 97.2(2) . . ?
O1 W1 C41 86.7(2) . . ?
N2 W1 C41 92.2(2) . . ?
O2 W1 C41 83.4(2) . . ?
N4 W1 C41 93.1(2) . . ?
C31 W1 C41 169.3(2) . . ?
O61 Mn1 O71 92.04(19) . . ?
O61 Mn1 O51 87.8(2) . . ?
O71 Mn1 O51 85.93(19) . . ?
O61 Mn1 N6 95.4(2) . . ?
O71 Mn1 N6 170.3(2) . . ?
O51 Mn1 N6 88.1(2) . . ?
O61 Mn1 O81 174.7(2) . . ?
O71 Mn1 O81 85.4(2) . . ?
O51 Mn1 O81 87.4(2) . . ?
N6 Mn1 O81 86.7(2) . . ?
O61 Mn1 N31 94.9(2) . 4_566 ?
O71 Mn1 N31 87.31(19) . 4_566 ?
O51 Mn1 N31 172.8(2) . 4_566 ?
N6 Mn1 N31 98.3(2) . 4_566 ?
O81 Mn1 N31 89.6(2) . 4_566 ?
C1 O1 W1 117.3(4) . . ?
C17 O2 W1 116.9(4) . . ?
C51 O51 Mn1 122.5(5) . . ?
C61 O61 Mn1 128.0(5) . . ?
C71 O71 Mn1 138.9(5) . . ?
C81 O81 Mn1 123.2(6) . . ?
C1 N1 N2 107.2(5) . . ?
C8 N2 N1 114.8(6) . . ?
C8 N2 W1 125.2(5) . . ?
N1 N2 W1 119.9(4) . . ?
C10 N3 C14 116.7(6) . . ?
C10 N3 W1 121.0(4) . . ?
C14 N3 W1 122.3(4) . . ?
C15 N4 N5 114.3(6) . . ?
C15 N4 W1 124.0(5) . . ?
N5 N4 W1 121.6(4) . . ?
C17 N5 N4 106.3(6) . . ?
C31 N6 Mn1 156.9(6) . . ?
C41 N31 Mn1 166.6(5) . 4_565 ?
C51 N51 C53 123.5(8) . . ?
C51 N51 C52 118.2(8) . . ?
C53 N51 C52 118.4(8) . . ?
C61 N61 C63 120.0(7) . . ?
C61 N61 C62 122.2(7) . . ?
C63 N61 C62 117.5(7) . . ?
C71 N71 C73 121.9(7) . . ?
C71 N71 C72 120.2(6) . . ?
C73 N71 C72 117.9(7) . . ?
C81 N81 C82 122.9(10) . . ?
C81 N81 C83 117.9(9) . . ?
C82 N81 C83 119.0(10) . . ?
O1 C1 N1 123.2(6) . . ?
O1 C1 C2 117.3(6) . . ?
N1 C1 C2 119.5(6) . . ?
C3 C2 C7 118.9(7) . . ?
C3 C2 C1 120.2(6) . . ?
C7 C2 C1 120.9(7) . . ?
C4 C3 C2 121.0(7) . . ?
C4 C3 H3 119.5 . . ?
C2 C3 H3 119.5 . . ?
C5 C4 C3 120.2(8) . . ?
C5 C4 H4 119.9 . . ?
C3 C4 H4 119.9 . . ?
C6 C5 C4 119.2(7) . . ?
C6 C5 H5 120.4 . . ?
C4 C5 H5 120.4 . . ?
C5 C6 C7 121.5(7) . . ?
C5 C6 H6 119.3 . . ?
C7 C6 H6 119.3 . . ?
C6 C7 C2 119.1(7) . . ?
C6 C7 H7 120.4 . . ?
C2 C7 H7 120.4 . . ?
N2 C8 C10 109.6(6) . . ?
N2 C8 C9 125.7(7) . . ?
C10 C8 C9 124.7(7) . . ?
C8 C9 H9A 109.5 . . ?
C8 C9 H9B 109.5 . . ?
H9A C9 H9B 109.5 . . ?
C8 C9 H9C 109.5 . . ?
H9A C9 H9C 109.5 . . ?
H9B C9 H9C 109.5 . . ?
N3 C10 C8 113.2(6) . . ?
N3 C10 C11 121.2(6) . . ?
C8 C10 C11 125.6(6) . . ?
C12 C11 C10 120.9(7) . . ?
C12 C11 H11 119.6 . . ?
C10 C11 H11 119.6 . . ?
C11 C12 C13 118.3(7) . . ?
C11 C12 H12 120.9 . . ?
C13 C12 H12 120.9 . . ?
C14 C13 C12 121.0(7) . . ?
C14 C13 H13 119.5 . . ?
C12 C13 H13 119.5 . . ?
C13 C14 N3 122.1(6) . . ?
C13 C14 C15 126.4(6) . . ?
N3 C14 C15 111.6(6) . . ?
N4 C15 C14 111.1(6) . . ?
N4 C15 C16 123.7(7) . . ?
C14 C15 C16 125.1(6) . . ?
C15 C16 H16A 109.5 . . ?
C15 C16 H16B 109.5 . . ?
H16A C16 H16B 109.5 . . ?
C15 C16 H16C 109.5 . . ?
H16A C16 H16C 109.5 . . ?
H16B C16 H16C 109.5 . . ?
N5 C17 O2 123.6(7) . . ?
N5 C17 C18 118.7(7) . . ?
O2 C17 C18 117.7(7) . . ?
C19 C18 C23 119.0(8) . . ?
C19 C18 C17 121.4(8) . . ?
C23 C18 C17 119.6(7) . . ?
C18 C19 C20 119.7(9) . . ?
C18 C19 H19 120.1 . . ?
C20 C19 H19 120.1 . . ?
C21 C20 C19 121.4(9) . . ?
C21 C20 H20 119.3 . . ?
C19 C20 H20 119.3 . . ?
C20 C21 C22 119.8(9) . . ?
C20 C21 H21 120.1 . . ?
C22 C21 H21 120.1 . . ?
C21 C22 C23 119.4(9) . . ?
C21 C22 H22 120.3 . . ?
C23 C22 H22 120.3 . . ?
C22 C23 C18 120.5(8) . . ?
C22 C23 H23 119.7 . . ?
C18 C23 H23 119.7 . . ?
N6 C31 W1 178.2(6) . . ?
N31 C41 W1 176.6(6) . . ?
O51 C51 N51 123.7(8) . . ?
O51 C51 H51 118.1 . . ?
N51 C51 H51 118.1 . . ?
N51 C52 H52A 109.5 . . ?
N51 C52 H52B 109.5 . . ?
H52A C52 H52B 109.5 . . ?
N51 C52 H52C 109.5 . . ?
H52A C52 H52C 109.5 . . ?
H52B C52 H52C 109.5 . . ?
N51 C53 H53A 109.5 . . ?
N51 C53 H53B 109.5 . . ?
H53A C53 H53B 109.5 . . ?
N51 C53 H53C 109.5 . . ?
H53A C53 H53C 109.5 . . ?
H53B C53 H53C 109.5 . . ?
O61 C61 N61 126.0(8) . . ?
O61 C61 H61 117.0 . . ?
N61 C61 H61 117.0 . . ?
N61 C62 H62A 109.5 . . ?
N61 C62 H62B 109.5 . . ?
H62A C62 H62B 109.5 . . ?
N61 C62 H62C 109.5 . . ?
H62A C62 H62C 109.5 . . ?
H62B C62 H62C 109.5 . . ?
N61 C63 H63A 109.5 . . ?
N61 C63 H63B 109.5 . . ?
H63A C63 H63B 109.5 . . ?
N61 C63 H63C 109.5 . . ?
H63A C63 H63C 109.5 . . ?
H63B C63 H63C 109.5 . . ?
O71 C71 N71 123.4(7) . . ?
O71 C71 H71 118.3 . . ?
N71 C71 H71 118.3 . . ?
N71 C72 H72A 109.5 . . ?
N71 C72 H72B 109.5 . . ?
H72A C72 H72B 109.5 . . ?
N71 C72 H72C 109.5 . . ?
H72A C72 H72C 109.5 . . ?
H72B C72 H72C 109.5 . . ?
N71 C73 H73A 109.5 . . ?
N71 C73 H73B 109.5 . . ?
H73A C73 H73B 109.5 . . ?
N71 C73 H73C 109.5 . . ?
H73A C73 H73C 109.5 . . ?
H73B C73 H73C 109.5 . . ?
O81 C81 N81 127.4(9) . . ?
O81 C81 H81 116.3 . . ?
N81 C81 H81 116.3 . . ?
N81 C82 H82A 109.5 . . ?
N81 C82 H82B 109.5 . . ?
H82A C82 H82B 109.5 . . ?
N81 C82 H82C 109.5 . . ?
H82A C82 H82C 109.5 . . ?
H82B C82 H82C 109.5 . . ?
N81 C83 H83A 109.5 . . ?
N81 C83 H83B 109.5 . . ?
H83A C83 H83B 109.5 . . ?
N81 C83 H83C 109.5 . . ?
H83A C83 H83C 109.5 . . ?
H83B C83 H83C 109.5 . . ?
O4 Cl1 O3 109.5(5) . . ?
O4 Cl1 O6 109.7(4) . . ?
O3 Cl1 O6 110.2(4) . . ?
O4 Cl1 O5 110.3(5) . . ?
O3 Cl1 O5 108.4(4) . . ?
O6 Cl1 O5 108.7(4) . . ?
C1S N1S C2S 121.5(10) . . ?
C1S N1S C3S 120.4(9) . . ?
C2S N1S C3S 118.1(10) . . ?
O1S C1S N1S 127.1(10) . . ?
O1S C1S H1S 116.5 . . ?
N1S C1S H1S 116.5 . . ?
N1S C2S H2SA 109.5 . . ?
N1S C2S H2SB 109.5 . . ?
H2SA C2S H2SB 109.5 . . ?
N1S C2S H2SC 109.5 . . ?
H2SA C2S H2SC 109.5 . . ?
H2SB C2S H2SC 109.5 . . ?
N1S C3S H3SA 109.5 . . ?
N1S C3S H3SB 109.5 . . ?
H3SA C3S H3SB 109.5 . . ?
N1S C3S H3SC 109.5 . . ?
H3SA C3S H3SC 109.5 . . ?
H3SB C3S H3SC 109.5 . . ?

loop_
_geom_bond_atom_site_label_1
_geom_bond_atom_site_label_2
_geom_bond_distance
_geom_bond_site_symmetry_2
_geom_bond_publ_flag
W1 N3 2.059(5) . ?
W1 O1 2.067(4) . ?
W1 N2 2.070(6) . ?
W1 O2 2.076(5) . ?
W1 N4 2.088(6) . ?
W1 C31 2.152(7) . ?
W1 C41 2.161(7) . ?
Mn1 O61 2.158(5) . ?
Mn1 O71 2.172(5) . ?
Mn1 O51 2.193(5) . ?
Mn1 N6 2.198(6) . ?
Mn1 O81 2.214(5) . ?
Mn1 N31 2.225(6) 4_566 ?
O1 C1 1.285(8) . ?
O2 C17 1.308(8) . ?
O51 C51 1.250(11) . ?
O61 C61 1.224(9) . ?
O71 C71 1.208(9) . ?
O81 C81 1.228(9) . ?
N1 C1 1.300(9) . ?
N1 N2 1.420(8) . ?
N2 C8 1.320(9) . ?
N3 C10 1.378(8) . ?
N3 C14 1.385(9) . ?
N4 C15 1.327(9) . ?
N4 N5 1.402(8) . ?
N5 C17 1.300(9) . ?
N6 C31 1.141(9) . ?
N31 C41 1.145(9) . ?
N31 Mn1 2.225(6) 4_565 ?
N51 C51 1.311(11) . ?
N51 C53 1.421(11) . ?
N51 C52 1.455(12) . ?
N61 C61 1.325(10) . ?
N61 C63 1.447(11) . ?
N61 C62 1.451(10) . ?
N71 C71 1.326(9) . ?
N71 C73 1.452(10) . ?
N71 C72 1.457(10) . ?
N81 C81 1.288(12) . ?
N81 C82 1.470(13) . ?
N81 C83 1.517(15) . ?
C1 C2 1.468(10) . ?
C2 C3 1.382(10) . ?
C2 C7 1.395(10) . ?
C3 C4 1.382(11) . ?
C3 H3 0.9500 . ?
C4 C5 1.379(12) . ?
C4 H4 0.9500 . ?
C5 C6 1.366(11) . ?
C5 H5 0.9500 . ?
C6 C7 1.393(10) . ?
C6 H6 0.9500 . ?
C7 H7 0.9500 . ?
C8 C10 1.408(10) . ?
C8 C9 1.474(10) . ?
C9 H9A 0.9800 . ?
C9 H9B 0.9800 . ?
C9 H9C 0.9800 . ?
C10 C11 1.413(9) . ?
C11 C12 1.353(10) . ?
C11 H11 0.9500 . ?
C12 C13 1.385(10) . ?
C12 H12 0.9500 . ?
C13 C14 1.373(9) . ?
C13 H13 0.9500 . ?
C14 C15 1.416(10) . ?
C15 C16 1.490(10) . ?
C16 H16A 0.9800 . ?
C16 H16B 0.9800 . ?
C16 H16C 0.9800 . ?
C17 C18 1.472(10) . ?
C18 C19 1.372(12) . ?
C18 C23 1.393(12) . ?
C19 C20 1.387(13) . ?
C19 H19 0.9500 . ?
C20 C21 1.359(15) . ?
C20 H20 0.9500 . ?
C21 C22 1.374(14) . ?
C21 H21 0.9500 . ?
C22 C23 1.392(12) . ?
C22 H22 0.9500 . ?
C23 H23 0.9500 . ?
C51 H51 0.9500 . ?
C52 H52A 0.9800 . ?
C52 H52B 0.9800 . ?
C52 H52C 0.9800 . ?
C53 H53A 0.9800 . ?
C53 H53B 0.9800 . ?
C53 H53C 0.9800 . ?
C61 H61 0.9500 . ?
C62 H62A 0.9800 . ?
C62 H62B 0.9800 . ?
C62 H62C 0.9800 . ?
C63 H63A 0.9800 . ?
C63 H63B 0.9800 . ?
C63 H63C 0.9800 . ?
C71 H71 0.9500 . ?
C72 H72A 0.9800 . ?
C72 H72B 0.9800 . ?
C72 H72C 0.9800 . ?
C73 H73A 0.9800 . ?
C73 H73B 0.9800 . ?
C73 H73C 0.9800 . ?
C81 H81 0.9500 . ?
C82 H82A 0.9800 . ?
C82 H82B 0.9800 . ?
C82 H82C 0.9800 . ?
C83 H83A 0.9800 . ?
C83 H83B 0.9800 . ?
C83 H83C 0.9800 . ?
Cl1 O4 1.407(7) . ?
Cl1 O3 1.412(6) . ?
Cl1 O6 1.422(6) . ?
Cl1 O5 1.431(7) . ?
O1S C1S 1.185(12) . ?
N1S C1S 1.316(12) . ?
N1S C2S 1.409(13) . ?
N1S C3S 1.427(14) . ?
C1S H1S 0.9500 . ?
C2S H2SA 0.9800 . ?
C2S H2SB 0.9800 . ?
C2S H2SC 0.9800 . ?
C3S H3SA 0.9800 . ?
C3S H3SB 0.9800 . ?
C3S H3SC 0.9800 . ?

loop_
_geom_torsion_atom_site_label_1
_geom_torsion_atom_site_label_2
_geom_torsion_atom_site_label_3
_geom_torsion_atom_site_label_4
_geom_torsion
_geom_torsion_site_symmetry_1
_geom_torsion_site_symmetry_2
_geom_torsion_site_symmetry_3
_geom_torsion_site_symmetry_4
_geom_torsion_publ_flag
C1 N1 N2 C8 -178.9(6) . . . . ?
C1 N1 N2 W1 1.3(7) . . . . ?
C15 N4 N5 C17 180.0(6) . . . . ?
W1 N4 N5 C17 0.3(7) . . . . ?
W1 O1 C1 N1 0.5(8) . . . . ?
W1 O1 C1 C2 178.9(4) . . . . ?
N2 N1 C1 O1 -1.1(9) . . . . ?
N2 N1 C1 C2 -179.5(6) . . . . ?
O1 C1 C2 C3 -9.0(10) . . . . ?
N1 C1 C2 C3 169.4(7) . . . . ?
O1 C1 C2 C7 171.9(6) . . . . ?
N1 C1 C2 C7 -9.6(10) . . . . ?
C7 C2 C3 C4 0.3(12) . . . . ?
C1 C2 C3 C4 -178.8(8) . . . . ?
C2 C3 C4 C5 -1.4(14) . . . . ?
C3 C4 C5 C6 0.9(14) . . . . ?
C4 C5 C6 C7 0.8(13) . . . . ?
C5 C6 C7 C2 -2.0(12) . . . . ?
C3 C2 C7 C6 1.4(11) . . . . ?
C1 C2 C7 C6 -179.6(7) . . . . ?
N1 N2 C8 C10 177.0(5) . . . . ?
W1 N2 C8 C10 -3.1(8) . . . . ?
N1 N2 C8 C9 -2.0(10) . . . . ?
W1 N2 C8 C9 177.8(5) . . . . ?
C14 N3 C10 C8 -179.2(6) . . . . ?
W1 N3 C10 C8 -1.1(8) . . . . ?
C14 N3 C10 C11 0.9(9) . . . . ?
W1 N3 C10 C11 179.0(5) . . . . ?
N2 C8 C10 N3 2.5(8) . . . . ?
C9 C8 C10 N3 -178.5(6) . . . . ?
N2 C8 C10 C11 -177.6(7) . . . . ?
C9 C8 C10 C11 1.4(12) . . . . ?
N3 C10 C11 C12 -1.4(11) . . . . ?
C8 C10 C11 C12 178.7(7) . . . . ?
C10 C11 C12 C13 0.9(11) . . . . ?
C11 C12 C13 C14 0.1(11) . . . . ?
C12 C13 C14 N3 -0.5(10) . . . . ?
C12 C13 C14 C15 -179.3(6) . . . . ?
C10 N3 C14 C13 0.1(9) . . . . ?
W1 N3 C14 C13 -178.0(5) . . . . ?
C10 N3 C14 C15 179.0(6) . . . . ?
W1 N3 C14 C15 0.9(7) . . . . ?
N5 N4 C15 C14 177.8(5) . . . . ?
W1 N4 C15 C14 -2.6(8) . . . . ?
N5 N4 C15 C16 -4.2(9) . . . . ?
W1 N4 C15 C16 175.4(5) . . . . ?
C13 C14 C15 N4 179.9(6) . . . . ?
N3 C14 C15 N4 1.0(8) . . . . ?
C13 C14 C15 C16 1.8(11) . . . . ?
N3 C14 C15 C16 -177.0(6) . . . . ?
N4 N5 C17 O2 -1.6(9) . . . . ?
N4 N5 C17 C18 177.8(6) . . . . ?
W1 O2 C17 N5 2.1(9) . . . . ?
W1 O2 C17 C18 -177.3(5) . . . . ?
N5 C17 C18 C19 13.6(12) . . . . ?
O2 C17 C18 C19 -166.9(8) . . . . ?
N5 C17 C18 C23 -163.0(8) . . . . ?
O2 C17 C18 C23 16.4(11) . . . . ?
C23 C18 C19 C20 -3.1(15) . . . . ?
C17 C18 C19 C20 -179.7(9) . . . . ?
C18 C19 C20 C21 0.4(17) . . . . ?
C19 C20 C21 C22 3.1(18) . . . . ?
C20 C21 C22 C23 -3.9(17) . . . . ?
C21 C22 C23 C18 1.2(15) . . . . ?
C19 C18 C23 C22 2.3(14) . . . . ?
C17 C18 C23 C22 179.0(8) . . . . ?
Mn1 O51 C51 N51 164.7(7) . . . . ?
C53 N51 C51 O51 4.2(15) . . . . ?
C52 N51 C51 O51 -175.0(9) . . . . ?
Mn1 O61 C61 N61 -179.8(5) . . . . ?
C63 N61 C61 O61 2.1(12) . . . . ?
C62 N61 C61 O61 175.7(7) . . . . ?
Mn1 O71 C71 N71 -170.4(5) . . . . ?
C73 N71 C71 O71 -179.9(8) . . . . ?
C72 N71 C71 O71 -1.6(12) . . . . ?
Mn1 O81 C81 N81 173.0(8) . . . . ?
C82 N81 C81 O81 177.6(11) . . . . ?
C83 N81 C81 O81 2.4(18) . . . . ?
C2S N1S C1S O1S 0.9(19) . . . . ?
C3S N1S C1S O1S 179.6(13) . . . . ?
